data_4060032
loop_
_publ_author_name
'Catherine L. Boyd'
'Thierry Toupance'
'Ben R. Tyrrell'
'Benjamin D. Ward'
'Claire R. Wilson'
'Andrew R. Cowley'
'Philip Mountford'

_publ_section_title
;
 Synthesis, Structures, and Reactions of Titanium, Scandium, and
 Yttrium Complexes of Diamino-bis(phenolate) Ligands: Monomeric,
 Dimeric, Neutral, Cationic, and Multiply Bonded Derivatives
;
_journal_name_full Organometallics
_journal_page_first 309
_journal_page_last 330
_journal_paper_doi 10.1021/om0493661
_journal_volume 24
_journal_year 2005
_chemical_compound_source
;
?
;
_chemical_formula_moiety ' C48 H52 Cl2 N4 O4 Sc2 . 2 (CH2Cl2) '
_chemical_formula_sum 'C50 H56 Cl6 N4 O4 Sc2'
_chemical_formula_weight 1079.65
_chemical_name_systematic
;                                                                               
 [Sc2{(2-NC5H4)CH2N{CH2(2-O-4,6-C6H2Me2)}2}2Cl2] . 2(CH2Cl2)
;
_space_group_IT_number 2
_symmetry_cell_setting triclinic
_symmetry_space_group_name_Hall '-P 1'
_symmetry_space_group_name_H-M 'P -1'
_atom_sites_solution_hydrogens geom
_atom_sites_solution_primary direct
_cell_angle_alpha 89.9518(6)
_cell_angle_beta 84.0259(6)
_cell_angle_gamma 88.0933(5)
_cell_formula_units_Z 2
_cell_length_a 11.7034(1)
_cell_length_b 12.0006(1)
_cell_length_c 18.5464(2)
_cell_measurement_reflns_used 10791
_cell_measurement_temperature 150
_cell_measurement_theta_max 27.485
_cell_measurement_theta_min 0.998
_cell_volume 2589.21(4)
_computing_cell_refinement
; 
 Denzo/Scalepack (Otwinowski & Minor, 1996) 
;
_computing_data_collection
; 
 COLLECT (Nonius BV, 1997) 
;
_computing_data_reduction
; 
 Denzo/Scalepack (Otwinowski & Minor, 1996) 
;
_computing_molecular_graphics
; 
 CAMERON (Watkin et al 1996) 
;
_computing_publication_material
; 
 CRYSTALS (Watkin et al 2001) 
;
_computing_structure_refinement
; 
 CRYSTALS (Watkin et al 2001) 
;
_computing_structure_solution
; 
 SIR97 (Altomare et al, 1999) 
;
_diffrn_ambient_temperature 150
_diffrn_measured_fraction_theta_full 0.995
_diffrn_measured_fraction_theta_max 0.986
_diffrn_measurement_device_type
; 
Enraf Nonius Kappa CCD 
;
_diffrn_measurement_method '\f & \w scans'
_diffrn_radiation_monochromator graphite
_diffrn_radiation_type 'Mo K\a'
_diffrn_radiation_wavelength 0.71073
_diffrn_reflns_av_R_equivalents 0.02
_diffrn_reflns_limit_h_max 15
_diffrn_reflns_limit_h_min -15
_diffrn_reflns_limit_k_max 15
_diffrn_reflns_limit_k_min -14
_diffrn_reflns_limit_l_max 24
_diffrn_reflns_limit_l_min -24
_diffrn_reflns_number 21611
_diffrn_reflns_theta_full 23.812
_diffrn_reflns_theta_max 27.528
_diffrn_reflns_theta_min 1.104
_diffrn_standards_decay_% 'not measured'
_diffrn_standards_interval_count 'not measured'
_diffrn_standards_interval_time 'not measured'
_diffrn_standards_number 'not measured'
_exptl_absorpt_coefficient_mu 0.618
_exptl_absorpt_correction_T_max 0.74
_exptl_absorpt_correction_T_min 0.71
_exptl_absorpt_correction_type multi-scan
_exptl_absorpt_process_details
; 
 Denzo/Scalepack (Otwinowski & Minor, 1996) 
;
_exptl_crystal_colour ' colourless '
_exptl_crystal_density_diffrn 1.385
_exptl_crystal_density_meas ?
_exptl_crystal_density_method .
_exptl_crystal_description ' block '
_exptl_crystal_F_000 1120.000
_exptl_crystal_size_max 0.64
_exptl_crystal_size_mid 0.56
_exptl_crystal_size_min 0.48
_refine_diff_density_max 0.86
_refine_diff_density_min -1.00
_refine_ls_abs_structure_Flack none
_refine_ls_extinction_method None
_refine_ls_goodness_of_fit_ref 1.0799
_refine_ls_hydrogen_treatment 'riding model'
_refine_ls_matrix_type full
_refine_ls_number_parameters 595
_refine_ls_number_reflns 8931
_refine_ls_number_restraints 0
_refine_ls_R_factor_all 0.0579
_refine_ls_R_factor_gt 0.0387
_refine_ls_shift/su_max 0.001946
_refine_ls_structure_factor_coef F
_refine_ls_weighting_details
;
Method = Prince modified Chebychev polynomial, (Watkin, 1994) 
 W = [weight] * [1-(deltaF/6*sigmaF)^2]^2 
 
 1.15 0.835 0.992 0.281 0.237 
;
_refine_ls_weighting_scheme calc
_refine_ls_wR_factor_all 0.0456
_refine_ls_wR_factor_gt 0.0398
_refine_ls_wR_factor_ref 0.0398
_reflns_limit_h_max 15
_reflns_limit_h_min -15
_reflns_limit_k_max 15
_reflns_limit_k_min -15
_reflns_limit_l_max 24
_reflns_limit_l_min 0
_reflns_number_gt 8939
_reflns_number_total 11772
_reflns_threshold_expression I>3.00u(I)
_cod_depositor_comments
;
The following automatic conversions were performed:
'_symmetry_cell_setting' value 'Triclinic ' changed to 'triclinic'
according to '/home/saulius/struct/CIF-dictionaries/cif_core.dic'
dictionary named 'cif_core.dic' version 2.4.1 from 2010-06-29.

Automatic conversion script
Id: cif_fix_enum 1527 2010-12-29 10:47:43Z saulius 

The following automatic conversions were performed:

'_atom_sites_solution_primary' value 'direct methods' was changed to
'direct'.

'_atom_sites_solution_hydrogens' value 'geometric' was changed to
'geom'.

Automatic conversion script
Id: cif_fix_values 6452 2018-10-05 10:23:21Z andrius 
;
_cod_original_sg_symbol_H-M 'P -1 '
_cod_original_formula_sum ' C50 H56 Cl6 N4 O4 Sc2 '
_cod_database_code 4060032

loop_
_symmetry_equiv_pos_as_xyz
x,y,z
-x,-y,-z

loop_
_atom_site_label
_atom_site_type_symbol
_atom_site_fract_x
_atom_site_fract_y
_atom_site_fract_z
_atom_site_U_iso_or_equiv
_atom_site_occupancy
_atom_site_adp_type
Sc1 Sc 0.64492(3) 0.47363(3) 0.482227(18) 0.0152 1.0000 Uani
O1 O 0.4822(1) 0.4255(1) 0.45453(7) 0.0167 1.0000 Uani
O2 O 0.76288(11) 0.49374(11) 0.54711(7) 0.0207 1.0000 Uani
N1 N 0.73422(13) 0.35335(13) 0.38900(8) 0.0185 1.0000 Uani
N2 N 0.65729(12) 0.28856(12) 0.52872(8) 0.0165 1.0000 Uani
Cl1 Cl 0.68802(4) 0.61884(4) 0.39333(3) 0.0238 1.0000 Uani
C1 C 0.47503(14) 0.32613(14) 0.41829(9) 0.0166 1.0000 Uani
C2 C 0.44509(16) 0.32495(15) 0.3468(1) 0.0202 1.0000 Uani
C3 C 0.44403(17) 0.22225(17) 0.31186(11) 0.0247 1.0000 Uani
C4 C 0.47153(18) 0.12189(16) 0.34477(11) 0.0256 1.0000 Uani
C5 C 0.50334(16) 0.12631(15) 0.41495(11) 0.0214 1.0000 Uani
C6 C 0.50682(14) 0.22697(15) 0.4516(1) 0.0171 1.0000 Uani
C7 C 0.42038(19) 0.43126(17) 0.30766(11) 0.0265 1.0000 Uani
C8 C 0.4703(2) 0.01169(18) 0.30548(13) 0.0398 1.0000 Uani
C9 C 0.54721(15) 0.22926(15) 0.5259(1) 0.0186 1.0000 Uani
C10 C 0.82771(15) 0.43780(15) 0.5915(1) 0.0191 1.0000 Uani
C11 C 0.93178(16) 0.48162(16) 0.6083(1) 0.0214 1.0000 Uani
C12 C 1.00239(16) 0.41676(18) 0.6488(1) 0.0249 1.0000 Uani
C13 C 0.97329(17) 0.31084(18) 0.6740(1) 0.0255 1.0000 Uani
C14 C 0.86664(17) 0.27194(17) 0.6605(1) 0.0231 1.0000 Uani
C15 C 0.79274(16) 0.33502(16) 0.6206(1) 0.0204 1.0000 Uani
C16 C 0.96431(18) 0.59542(18) 0.58130(12) 0.0299 1.0000 Uani
C17 C 1.05565(19) 0.2417(2) 0.71471(12) 0.0335 1.0000 Uani
C18 C 0.67725(16) 0.29250(15) 0.60729(9) 0.0195 1.0000 Uani
C19 C 0.75393(16) 0.22413(15) 0.4882(1) 0.0195 1.0000 Uani
C20 C 0.76787(15) 0.25046(15) 0.4088(1) 0.0181 1.0000 Uani
C21 C 0.82052(17) 0.17278(16) 0.35969(11) 0.0231 1.0000 Uani
C22 C 0.84002(18) 0.20090(18) 0.28717(11) 0.0277 1.0000 Uani
C23 C 0.80516(19) 0.30635(18) 0.26597(11) 0.0277 1.0000 Uani
C24 C 0.75249(17) 0.37904(16) 0.3177(1) 0.0224 1.0000 Uani
H31 H 0.42288 0.22041 0.26102 0.0310 1.0000 Uiso
H51 H 0.52359 0.05537 0.43970 0.0267 1.0000 Uiso
H71 H 0.40092 0.41350 0.25779 0.0331 1.0000 Uiso
H72 H 0.48965 0.47832 0.30424 0.0331 1.0000 Uiso
H73 H 0.35403 0.47276 0.33495 0.0331 1.0000 Uiso
H81 H 0.4923 -0.05009 0.33808 0.0511 1.0000 Uiso
H82 H 0.5264 0.01238 0.26096 0.0511 1.0000 Uiso
H83 H 0.3914 -0.00007 0.29141 0.0511 1.0000 Uiso
H91 H 0.48624 0.26774 0.5597 0.0244 1.0000 Uiso
H92 H 0.55899 0.15068 0.5423 0.0244 1.0000 Uiso
H121 H 1.07690 0.44734 0.6603 0.0312 1.0000 Uiso
H141 H 0.84253 0.19742 0.6795 0.0286 1.0000 Uiso
H161 H 1.04005 0.61405 0.59786 0.0381 1.0000 Uiso
H162 H 0.90427 0.65181 0.60096 0.0381 1.0000 Uiso
H163 H 0.97039 0.59617 0.52712 0.0381 1.0000 Uiso
H171 H 1.02077 0.1687 0.72847 0.0419 1.0000 Uiso
H172 H 1.07095 0.2825 0.75951 0.0419 1.0000 Uiso
H173 H 1.12950 0.2281 0.68325 0.0419 1.0000 Uiso
H181 H 0.61635 0.34252 0.63321 0.0250 1.0000 Uiso
H182 H 0.67080 0.21539 0.62745 0.0250 1.0000 Uiso
H191 H 0.82667 0.24197 0.5090 0.0242 1.0000 Uiso
H192 H 0.73967 0.14280 0.4943 0.0242 1.0000 Uiso
H211 H 0.84420 0.09713 0.37659 0.0284 1.0000 Uiso
H221 H 0.87834 0.14638 0.25090 0.0337 1.0000 Uiso
H231 H 0.81797 0.32918 0.21397 0.0337 1.0000 Uiso
H241 H 0.72689 0.45468 0.3019 0.0285 1.0000 Uiso
Sc2 Sc 0.86235(3) 0.45551(3) 1.015238(18) 0.0172 1.0000 Uani
O3 O 0.96400(11) 0.5825(1) 0.96558(7) 0.0190 1.0000 Uani
O4 O 0.80929(12) 0.30442(11) 1.03086(7) 0.0220 1.0000 Uani
N3 N 0.70159(13) 0.55964(13) 0.98235(9) 0.0208 1.0000 Uani
N4 N 0.83154(13) 0.40910(13) 0.89398(8) 0.0193 1.0000 Uani
Cl2 Cl 0.79944(4) 0.52484(4) 1.13710(3) 0.0278 1.0000 Uani
C25 C 0.93031(15) 0.64866(15) 0.9103(1) 0.0198 1.0000 Uani
C26 C 0.92138(16) 0.76524(16) 0.91809(11) 0.0230 1.0000 Uani
C27 C 0.89550(17) 0.82748(17) 0.85786(12) 0.0273 1.0000 Uani
C28 C 0.87358(18) 0.77930(18) 0.79282(11) 0.0282 1.0000 Uani
C29 C 0.87333(17) 0.66368(17) 0.78926(11) 0.0257 1.0000 Uani
C30 C 0.90150(16) 0.59760(16) 0.8473(1) 0.0218 1.0000 Uani
C31 C 0.93477(18) 0.82220(17) 0.98862(12) 0.0281 1.0000 Uani
C32 C 0.8501(2) 0.8505(2) 0.72802(13) 0.0369 1.0000 Uani
C33 C 0.90872(17) 0.47261(16) 0.8397(1) 0.0236 1.0000 Uani
C34 C 0.77197(15) 0.21571(15) 0.9977(1) 0.0197 1.0000 Uani
C35 C 0.71505(16) 0.13112(15) 1.0389(1) 0.0211 1.0000 Uani
C36 C 0.66943(17) 0.04477(16) 1.00235(11) 0.0242 1.0000 Uani
C37 C 0.67790(17) 0.03780(16) 0.92709(11) 0.0251 1.0000 Uani
C38 C 0.73976(17) 0.11917(16) 0.88774(11) 0.0241 1.0000 Uani
C39 C 0.78847(16) 0.20669(15) 0.92204(11) 0.0217 1.0000 Uani
C40 C 0.7076(2) 0.13656(18) 1.12022(11) 0.0304 1.0000 Uani
C41 C 0.6224(2) -0.0542(2) 0.88947(13) 0.0360 1.0000 Uani
C42 C 0.86303(17) 0.28829(15) 0.8788(1) 0.0225 1.0000 Uani
C43 C 0.70971(17) 0.42878(16) 0.8816(1) 0.0231 1.0000 Uani
C44 C 0.65219(16) 0.52437(15) 0.9247(1) 0.0207 1.0000 Uani
C45 C 0.54732(17) 0.56831(18) 0.90678(11) 0.0269 1.0000 Uani
C46 C 0.49327(18) 0.65372(19) 0.94826(12) 0.0311 1.0000 Uani
C47 C 0.54661(18) 0.69529(17) 1.00544(11) 0.0286 1.0000 Uani
C48 C 0.64908(17) 0.64604(16) 1.02105(11) 0.0248 1.0000 Uani
H271 H 0.89289 0.91065 0.86174 0.0334 1.0000 Uiso
H291 H 0.85263 0.62700 0.74422 0.0312 1.0000 Uiso
H311 H 0.92543 0.90470 0.98252 0.0353 1.0000 Uiso
H312 H 1.01285 0.80373 1.00354 0.0353 1.0000 Uiso
H313 H 0.87485 0.79620 1.02674 0.0353 1.0000 Uiso
H321 H 0.8362 0.8013 0.68653 0.0463 1.0000 Uiso
H322 H 0.9181 0.8970 0.71377 0.0463 1.0000 Uiso
H323 H 0.7808 0.9002 0.74109 0.0463 1.0000 Uiso
H331 H 0.98982 0.44732 0.8446 0.0294 1.0000 Uiso
H332 H 0.88874 0.45347 0.7902 0.0294 1.0000 Uiso
H361 H 0.62912 -0.01521 1.03139 0.0301 1.0000 Uiso
H381 H 0.74922 0.11476 0.83360 0.0299 1.0000 Uiso
H401 H 0.6652 0.07137 1.14152 0.0386 1.0000 Uiso
H402 H 0.7869 0.13513 1.13594 0.0386 1.0000 Uiso
H403 H 0.6659 0.20727 1.13729 0.0386 1.0000 Uiso
H411 H 0.6377 -0.0451 0.83577 0.0451 1.0000 Uiso
H412 H 0.6548 -0.1281 0.90390 0.0451 1.0000 Uiso
H413 H 0.5375 -0.0505 0.90378 0.0451 1.0000 Uiso
H421 H 0.94423 0.27436 0.8896 0.0282 1.0000 Uiso
H422 H 0.85728 0.27406 0.8262 0.0282 1.0000 Uiso
H431 H 0.66712 0.35974 0.8952 0.0291 1.0000 Uiso
H432 H 0.70596 0.44448 0.8289 0.0291 1.0000 Uiso
H451 H 0.51180 0.53828 0.86436 0.0332 1.0000 Uiso
H461 H 0.41670 0.68509 0.93742 0.0370 1.0000 Uiso
H471 H 0.51139 0.76000 1.03470 0.0343 1.0000 Uiso
H481 H 0.68662 0.67518 1.06292 0.0300 1.0000 Uiso
C101 C 0.6367(2) -0.2530(2) 0.23175(13) 0.0403 1.0000 Uani
Cl101 Cl 0.70558(7) -0.15486(6) 0.17378(4) 0.0530 1.0000 Uani
Cl102 Cl 0.49335(7) -0.26933(7) 0.21331(4) 0.0600 1.0000 Uani
H1011 H 0.6793 -0.3265 0.22504 0.0493 1.0000 Uiso
H1012 H 0.6369 -0.2275 0.28306 0.0493 1.0000 Uiso
C201 C 0.7986(2) -0.1787(2) 0.49109(16) 0.0445 1.0000 Uani
Cl201 Cl 0.91434(9) -0.11002(8) 0.52039(6) 0.0788 1.0000 Uani
Cl202 Cl 0.72178(5) -0.09387(4) 0.43349(4) 0.0401 1.0000 Uani
H2011 H 0.7456 -0.1999 0.53434 0.0573 1.0000 Uiso
H2012 H 0.8284 -0.2476 0.46405 0.0573 1.0000 Uiso

loop_
_atom_site_aniso_label
_atom_site_aniso_U_11
_atom_site_aniso_U_22
_atom_site_aniso_U_33
_atom_site_aniso_U_23
_atom_site_aniso_U_13
_atom_site_aniso_U_12
Sc1 0.01368(15) 0.01487(15) 0.01739(16) 0.00113(12) -0.00293(12) -0.00153(11)
O1 0.0161(6) 0.0153(6) 0.0190(6) -0.0012(5) -0.0029(5) -0.0016(5)
O2 0.0191(6) 0.0206(6) 0.0237(6) 0.0019(5) -0.0072(5) -0.0024(5)
N1 0.0160(7) 0.0200(7) 0.0198(7) 0.0017(6) -0.0027(6) -0.0032(6)
N2 0.0153(7) 0.0173(7) 0.0171(7) 0.0006(6) -0.0027(5) -0.0013(5)
Cl1 0.0249(2) 0.0188(2) 0.0264(2) 0.00516(17) 0.00327(17) -0.00038(16)
C1 0.0136(8) 0.0179(8) 0.0185(8) -0.0017(6) -0.0013(6) -0.0038(6)
C2 0.0186(9) 0.0228(9) 0.0196(9) -0.0002(7) -0.0029(7) -0.0011(7)
C3 0.027(1) 0.027(1) 0.0209(9) -0.0031(7) -0.0059(7) -0.0019(8)
C4 0.029(1) 0.0217(9) 0.026(1) -0.0044(8) -0.0049(8) -0.0024(8)
C5 0.0201(9) 0.0176(8) 0.0268(9) -0.0006(7) -0.0033(7) -0.0018(7)
C6 0.0128(8) 0.0184(8) 0.0204(8) 0.0010(7) -0.0019(6) -0.0034(6)
C7 0.0357(11) 0.0240(9) 0.0203(9) 0.0016(7) -0.0065(8) 0.0015(8)
C8 0.0617(16) 0.0241(11) 0.0355(12) -0.0078(9) -0.0143(11) 0.002(1)
C9 0.0175(8) 0.0187(8) 0.0200(8) 0.0023(7) -0.0032(7) -0.0042(7)
C10 0.0166(8) 0.0236(9) 0.0173(8) -0.0019(7) -0.0034(7) 0.0007(7)
C11 0.0161(8) 0.0279(9) 0.0200(8) -0.0042(7) -0.0006(7) -0.0016(7)
C12 0.0166(9) 0.0381(11) 0.0203(9) -0.0046(8) -0.0032(7) -0.0002(8)
C13 0.0205(9) 0.0372(11) 0.0186(9) -0.0019(8) -0.0035(7) 0.0071(8)
C14 0.025(1) 0.0261(9) 0.0182(8) -0.0003(7) -0.0036(7) 0.0030(7)
C15 0.0197(9) 0.0238(9) 0.0180(8) -0.0017(7) -0.0038(7) -0.0002(7)
C16 0.025(1) 0.0339(11) 0.0323(11) 0.0005(9) -0.0068(8) -0.0113(8)
C17 0.025(1) 0.0468(13) 0.0286(11) 0.0030(9) -0.0068(8) 0.0101(9)
C18 0.0206(9) 0.0225(9) 0.0160(8) 0.0017(7) -0.0037(7) -0.0029(7)
C19 0.0193(9) 0.0192(8) 0.0202(8) 0.0009(7) -0.0031(7) 0.0024(7)
C20 0.0137(8) 0.0190(8) 0.0219(9) 0.0005(7) -0.0023(7) -0.0034(6)
C21 0.0226(9) 0.0210(9) 0.0249(9) -0.0007(7) 0.0003(7) 0.0006(7)
C22 0.030(1) 0.029(1) 0.024(1) -0.0045(8) 0.0016(8) 0.0012(8)
C23 0.0330(11) 0.031(1) 0.0185(9) 0.0005(8) 0.0002(8) -0.0037(8)
C24 0.0234(9) 0.0235(9) 0.0207(9) 0.0027(7) -0.0028(7) -0.0036(7)
Sc2 0.01687(16) 0.01604(16) 0.01830(16) 0.00026(12) 0.00035(12) -0.00046(12)
O3 0.0193(6) 0.0173(6) 0.0202(6) 0.0024(5) -0.0010(5) -0.0000(5)
O4 0.0252(7) 0.0187(6) 0.0221(6) 0.0006(5) -0.0021(5) -0.0033(5)
N3 0.0183(7) 0.0205(7) 0.0231(8) 0.0015(6) 0.0004(6) -0.0002(6)
N4 0.0187(7) 0.0188(7) 0.0198(7) 0.0002(6) 0.0014(6) -0.0006(6)
Cl2 0.0317(3) 0.0299(2) 0.0201(2) -0.00057(18) 0.00276(18) 0.00671(19)
C25 0.0162(8) 0.0208(9) 0.0219(9) 0.0040(7) 0.0007(7) 0.0012(7)
C26 0.0184(9) 0.0218(9) 0.028(1) 0.0021(7) 0.0000(7) 0.0015(7)
C27 0.024(1) 0.0229(9) 0.0344(11) 0.0075(8) -0.0008(8) 0.0016(8)
C28 0.024(1) 0.0324(11) 0.028(1) 0.0107(8) -0.0000(8) 0.0007(8)
C29 0.0221(9) 0.033(1) 0.0219(9) 0.0046(8) 0.0010(7) -0.0027(8)
C30 0.0199(9) 0.0231(9) 0.0216(9) 0.0033(7) 0.0024(7) -0.0024(7)
C31 0.029(1) 0.0206(9) 0.0343(11) -0.0036(8) -0.0044(8) 0.0046(8)
C32 0.0370(12) 0.0401(12) 0.0337(12) 0.015(1) -0.0041(9) 0.001(1)
C33 0.027(1) 0.0244(9) 0.0187(9) 0.0008(7) 0.0034(7) -0.0028(7)
C34 0.0171(8) 0.0163(8) 0.0259(9) -0.0007(7) -0.0034(7) 0.0011(6)
C35 0.0194(9) 0.0194(9) 0.0245(9) 0.0023(7) -0.0024(7) -0.0007(7)
C36 0.0222(9) 0.0199(9) 0.031(1) 0.0020(7) -0.0021(8) -0.0041(7)
C37 0.0211(9) 0.0222(9) 0.032(1) -0.0040(8) -0.0025(8) -0.0007(7)
C38 0.0226(9) 0.0234(9) 0.0260(9) -0.0036(7) -0.0013(7) 0.0013(7)
C39 0.0191(9) 0.0193(9) 0.0264(9) -0.0004(7) -0.0007(7) 0.0014(7)
C40 0.0397(12) 0.027(1) 0.026(1) 0.0062(8) -0.0068(9) -0.0091(9)
C41 0.0374(12) 0.0347(12) 0.0361(12) -0.0081(9) -0.001(1) -0.012(1)
C42 0.0228(9) 0.0205(9) 0.0230(9) -0.0031(7) 0.0028(7) 0.0008(7)
C43 0.0227(9) 0.0239(9) 0.0232(9) -0.0000(7) -0.0040(7) -0.0008(7)
C44 0.0204(9) 0.0209(9) 0.0198(8) 0.0044(7) 0.0023(7) -0.0012(7)
C45 0.023(1) 0.0326(11) 0.025(1) 0.0043(8) -0.0022(8) 0.0027(8)
C46 0.024(1) 0.0354(11) 0.0327(11) 0.0075(9) 0.0006(8) 0.0097(8)
C47 0.029(1) 0.024(1) 0.030(1) 0.0035(8) 0.0056(8) 0.0075(8)
C48 0.026(1) 0.0221(9) 0.0254(9) -0.0003(7) 0.0027(8) 0.0009(7)
C101 0.0554(15) 0.0331(12) 0.0313(12) 0.0040(9) -0.002(1) 0.0084(11)
Cl101 0.0648(4) 0.0386(3) 0.0557(4) 0.0096(3) -0.0061(3) -0.0055(3)
Cl102 0.0585(4) 0.0770(5) 0.0441(4) -0.0123(3) 0.0000(3) -0.0147(4)
C201 0.0394(13) 0.0328(12) 0.0646(17) 0.0105(11) -0.0176(12) -0.012(1)
Cl201 0.0860(6) 0.0655(5) 0.0964(7) 0.0233(5) -0.0508(5) -0.0445(5)
Cl202 0.0350(3) 0.0250(2) 0.0600(4) 0.0055(2) -0.0043(3) -0.0006(2)

loop_
_atom_type_symbol
_atom_type_scat_dispersion_real
_atom_type_scat_dispersion_imag
_atom_type_scat_Cromer_Mann_a1
_atom_type_scat_Cromer_Mann_b1
_atom_type_scat_Cromer_Mann_a2
_atom_type_scat_Cromer_Mann_b2
_atom_type_scat_Cromer_Mann_a3
_atom_type_scat_Cromer_Mann_b3
_atom_type_scat_Cromer_Mann_a4
_atom_type_scat_Cromer_Mann_b4
_atom_type_scat_Cromer_Mann_c
_atom_type_scat_source
C 0.0033 0.0016 2.3100 20.8439 1.0200 10.2075 1.5886 0.5687 0.8650 51.6512 0.2156 International_Tables_Vol_IV_Table_2.2B
H 0.0000 0.0000 0.4930 10.5109 0.3229 26.1257 0.1402 3.1424 0.0408 57.7998 0.0030 International_Tables_Vol_IV_Table_2.2B
N 0.0061 0.0033 12.2126 0.0057 3.1322 9.8933 2.0125 28.9975 1.1663 0.5826 -11.5290 International_Tables_Vol_IV_Table_2.2B
O 0.0106 0.0060 3.0485 13.2771 2.2868 5.7011 1.5463 0.3239 0.8670 32.9089 0.2508 International_Tables_Vol_IV_Table_2.2B
Cl 0.1484 0.1585 11.4604 0.0104 7.1964 1.1662 6.2556 18.5194 1.6455 47.7784 -9.5574 International_Tables_Vol_IV_Table_2.2B
Sc 0.2519 0.3716 9.1890 9.0213 7.3679 0.5729 1.6409 136.1080 1.4680 51.3531 1.3329 International_Tables_Vol_IV_Table_2.2B

loop_
_geom_angle_atom_site_label_1
_geom_angle_site_symmetry_1
_geom_angle_atom_site_label_2
_geom_angle_atom_site_label_3
_geom_angle_site_symmetry_3
_geom_angle
_geom_angle_publ_flag
O1 . Sc1 O1 2_666 72.98(5) yes
O1 . Sc1 O2 . 155.09(5) yes
O1 2_666 Sc1 O2 . 94.44(5) yes
O1 . Sc1 N1 . 88.96(5) yes
O1 2_666 Sc1 N1 . 161.00(5) yes
O2 . Sc1 N1 . 104.52(6) yes
O1 . Sc1 N2 . 84.06(5) yes
O1 2_666 Sc1 N2 . 111.78(5) yes
O2 . Sc1 N2 . 80.82(5) yes
N1 . Sc1 N2 . 71.03(5) yes
O1 . Sc1 Cl1 . 100.53(4) yes
O1 2_666 Sc1 Cl1 . 93.57(4) yes
O2 . Sc1 Cl1 . 101.68(4) yes
N1 . Sc1 Cl1 . 83.77(4) yes
N2 . Sc1 Cl1 . 154.36(4) yes
Sc1 . O1 Sc1 2_666 107.02(5) yes
Sc1 . O1 C1 . 118.8(1) yes
Sc1 2_666 O1 C1 . 131.7(1) yes
Sc1 . O2 C10 . 142.32(12) yes
Sc1 . N1 C20 . 117.18(12) yes
Sc1 . N1 C24 . 125.66(12) yes
C20 . N1 C24 . 117.15(16) yes
Sc1 . N2 C9 . 111.7(1) yes
Sc1 . N2 C18 . 109.7(1) yes
C9 . N2 C18 . 105.87(13) yes
Sc1 . N2 C19 . 110.4(1) yes
C9 . N2 C19 . 110.15(14) yes
C18 . N2 C19 . 108.82(14) yes
O1 . C1 C2 . 120.66(16) yes
O1 . C1 C6 . 118.83(15) yes
C2 . C1 C6 . 120.32(16) yes
C1 . C2 C3 . 118.07(17) yes
C1 . C2 C7 . 121.28(17) yes
C3 . C2 C7 . 120.59(17) yes
C2 . C3 C4 . 122.71(18) yes
C3 . C4 C5 . 117.71(17) yes
C3 . C4 C8 . 121.65(18) yes
C5 . C4 C8 . 120.62(19) yes
C4 . C5 C6 . 121.55(18) yes
C1 . C6 C5 . 119.57(16) yes
C1 . C6 C9 . 120.28(16) yes
C5 . C6 C9 . 120.14(16) yes
N2 . C9 C6 . 113.56(14) yes
O2 . C10 C11 . 119.96(17) yes
O2 . C10 C15 . 120.21(16) yes
C11 . C10 C15 . 119.82(17) yes
C10 . C11 C12 . 118.55(18) yes
C10 . C11 C16 . 119.41(17) yes
C12 . C11 C16 . 122.03(17) yes
C11 . C12 C13 . 122.56(18) yes
C12 . C13 C14 . 117.84(18) yes
C12 . C13 C17 . 120.41(19) yes
C14 . C13 C17 . 121.8(2) yes
C13 . C14 C15 . 121.28(18) yes
C10 . C15 C14 . 119.63(17) yes
C10 . C15 C18 . 119.71(16) yes
C14 . C15 C18 . 120.64(17) yes
N2 . C18 C15 . 113.99(14) yes
N2 . C19 C20 . 112.97(14) yes
N1 . C20 C19 . 117.19(16) yes
N1 . C20 C21 . 122.67(17) yes
C19 . C20 C21 . 120.00(16) yes
C20 . C21 C22 . 119.45(18) yes
C21 . C22 C23 . 118.46(18) yes
C22 . C23 C24 . 118.94(18) yes
N1 . C24 C23 . 123.32(18) yes
O3 . Sc2 O3 2_767 72.87(5) yes
O3 . Sc2 O4 . 156.36(6) yes
O3 2_767 Sc2 O4 . 95.62(5) yes
O3 . Sc2 N3 . 86.72(5) yes
O3 2_767 Sc2 N3 . 159.02(5) yes
O4 . Sc2 N3 . 105.19(6) yes
O3 . Sc2 N4 . 84.23(5) yes
O3 2_767 Sc2 N4 . 110.71(5) yes
O4 . Sc2 N4 . 80.67(5) yes
N3 . Sc2 N4 . 70.93(5) yes
O3 . Sc2 Cl2 . 105.05(4) yes
O3 2_767 Sc2 Cl2 . 96.11(4) yes
O4 . Sc2 Cl2 . 96.53(4) yes
N3 . Sc2 Cl2 . 84.31(4) yes
N4 . Sc2 Cl2 . 153.17(4) yes
Sc2 . O3 Sc2 2_767 107.13(5) yes
Sc2 . O3 C25 . 123.41(11) yes
Sc2 2_767 O3 C25 . 125.31(11) yes
Sc2 . O4 C34 . 143.64(12) yes
Sc2 . N3 C44 . 117.45(12) yes
Sc2 . N3 C48 . 124.81(13) yes
C44 . N3 C48 . 117.45(17) yes
Sc2 . N4 C33 . 111.47(11) yes
Sc2 . N4 C42 . 110.32(11) yes
C33 . N4 C42 . 105.04(14) yes
Sc2 . N4 C43 . 111.04(11) yes
C33 . N4 C43 . 110.45(15) yes
C42 . N4 C43 . 108.30(14) yes
O3 . C25 C26 . 120.63(17) yes
O3 . C25 C30 . 118.80(16) yes
C26 . C25 C30 . 120.53(17) yes
C25 . C26 C27 . 117.44(18) yes
C25 . C26 C31 . 122.15(17) yes
C27 . C26 C31 . 120.37(18) yes
C26 . C27 C28 . 123.12(19) yes
C27 . C28 C29 . 117.73(18) yes
C27 . C28 C32 . 121.2(2) yes
C29 . C28 C32 . 121.1(2) yes
C28 . C29 C30 . 121.34(19) yes
C25 . C30 C29 . 119.42(18) yes
C25 . C30 C33 . 120.47(17) yes
C29 . C30 C33 . 119.97(17) yes
N4 . C33 C30 . 115.88(15) yes
O4 . C34 C35 . 120.10(17) yes
O4 . C34 C39 . 120.17(16) yes
C35 . C34 C39 . 119.74(17) yes
C34 . C35 C36 . 118.43(18) yes
C34 . C35 C40 . 119.09(17) yes
C36 . C35 C40 . 122.46(17) yes
C35 . C36 C37 . 122.89(18) yes
C36 . C37 C38 . 117.50(18) yes
C36 . C37 C41 . 121.27(19) yes
C38 . C37 C41 . 121.24(19) yes
C37 . C38 C39 . 121.67(19) yes
C34 . C39 C38 . 119.52(17) yes
C34 . C39 C42 . 119.70(17) yes
C38 . C39 C42 . 120.72(17) yes
N4 . C42 C39 . 115.01(15) yes
N4 . C43 C44 . 113.51(15) yes
N3 . C44 C43 . 117.80(16) yes
N3 . C44 C45 . 122.53(18) yes
C43 . C44 C45 . 119.54(17) yes
C44 . C45 C46 . 119.08(19) yes
C45 . C46 C47 . 118.94(19) yes
C46 . C47 C48 . 118.77(19) yes
N3 . C48 C47 . 123.06(19) yes
Cl101 . C101 Cl102 . 111.39(13) yes
Cl201 . C201 Cl202 . 111.70(13) yes

loop_
_geom_bond_atom_site_label_1
_geom_bond_atom_site_label_2
_geom_bond_site_symmetry_2
_geom_bond_distance
_geom_bond_publ_flag
Sc1 O1 . 2.1222(12) yes
Sc1 O1 2_666 2.1386(13) yes
Sc1 O2 . 1.9443(13) yes
Sc1 N1 . 2.3860(16) yes
Sc1 N2 . 2.3872(15) yes
Sc1 Cl1 . 2.4269(5) yes
O1 C1 . 1.378(2) yes
O2 C10 . 1.342(2) yes
N1 C20 . 1.346(2) yes
N1 C24 . 1.354(2) yes
N2 C9 . 1.498(2) yes
N2 C18 . 1.501(2) yes
N2 C19 . 1.486(2) yes
C1 C2 . 1.406(2) yes
C1 C6 . 1.398(2) yes
C2 C3 . 1.394(3) yes
C2 C7 . 1.502(3) yes
C3 C4 . 1.393(3) yes
C4 C5 . 1.392(3) yes
C4 C8 . 1.512(3) yes
C5 C6 . 1.391(3) yes
C6 C9 . 1.503(2) yes
C10 C11 . 1.407(2) yes
C10 C15 . 1.402(3) yes
C11 C12 . 1.393(3) yes
C11 C16 . 1.502(3) yes
C12 C13 . 1.394(3) yes
C13 C14 . 1.394(3) yes
C13 C17 . 1.512(3) yes
C14 C15 . 1.398(3) yes
C15 C18 . 1.505(2) yes
C19 C20 . 1.499(2) yes
C20 C21 . 1.388(3) yes
C21 C22 . 1.384(3) yes
C22 C23 . 1.386(3) yes
C23 C24 . 1.380(3) yes
Sc2 O3 . 2.1158(13) yes
Sc2 O3 2_767 2.1339(13) yes
Sc2 O4 . 1.9478(13) yes
Sc2 N3 . 2.3568(16) yes
Sc2 N4 . 2.3838(16) yes
Sc2 Cl2 . 2.4409(6) yes
O3 C25 . 1.378(2) yes
O4 C34 . 1.338(2) yes
N3 C44 . 1.343(3) yes
N3 C48 . 1.355(2) yes
N4 C33 . 1.505(2) yes
N4 C42 . 1.503(2) yes
N4 C43 . 1.479(2) yes
C25 C26 . 1.406(3) yes
C25 C30 . 1.397(3) yes
C26 C27 . 1.397(3) yes
C26 C31 . 1.501(3) yes
C27 C28 . 1.389(3) yes
C28 C29 . 1.389(3) yes
C28 C32 . 1.517(3) yes
C29 C30 . 1.397(3) yes
C30 C33 . 1.505(3) yes
C34 C35 . 1.413(3) yes
C34 C39 . 1.400(3) yes
C35 C36 . 1.390(3) yes
C35 C40 . 1.503(3) yes
C36 C37 . 1.391(3) yes
C37 C38 . 1.395(3) yes
C37 C41 . 1.508(3) yes
C38 C39 . 1.396(3) yes
C39 C42 . 1.508(3) yes
C43 C44 . 1.499(3) yes
C44 C45 . 1.391(3) yes
C45 C46 . 1.378(3) yes
C46 C47 . 1.387(3) yes
C47 C48 . 1.377(3) yes
C101 Cl101 . 1.753(3) yes
C101 Cl102 . 1.764(3) yes
C201 Cl201 . 1.743(2) yes
C201 Cl202 . 1.768(3) yes
